data_7060739
loop_
_publ_author_name
'Bortoluzzi, Marco'
'Castro, Jes\'us'
'Di Vera, Andrea'
'Pal\`u, Alberto'
'Ferraro, Valentina'

_publ_section_title
;
 Manganese(ii) bromo- and iodo-complexes with phosphoramidate and
 phosphonate ligands: synthesis, characterization and photoluminescence
;
_journal_issue 29
_journal_name_full 'New Journal of Chemistry'
_journal_page_first 12871
_journal_page_last 12878
_journal_paper_doi 10.1039/D1NJ02053F
_journal_volume 45
_journal_year 2021
_chemical_formula_sum 'C14 H28 I2 Mn N4 O4 P2'
_chemical_formula_weight 687.08
_space_group_crystal_system monoclinic
_space_group_IT_number 14
_space_group_name_Hall '-P 2yn'
_space_group_name_H-M_alt 'P 1 21/n 1'
_atom_sites_solution_hydrogens geom
_atom_sites_solution_primary dual
_audit_creation_method SHELXL-2018/3
_audit_update_record
;
2020-11-17 deposited with the CCDC.	2021-06-14 downloaded from the CCDC.
;
_cell_angle_alpha 90
_cell_angle_beta 100.395(3)
_cell_angle_gamma 90
_cell_formula_units_Z 4
_cell_length_a 11.1151(9)
_cell_length_b 14.0317(12)
_cell_length_c 16.0386(14)
_cell_measurement_reflns_used 9969
_cell_measurement_temperature 100(2)
_cell_measurement_theta_max 28.30
_cell_measurement_theta_min 2.45
_cell_volume 2460.4(4)
_computing_cell_refinement 'Bruker SAINT'
_computing_data_collection 'Bruker APEX3'
_computing_data_reduction 'Bruker SAINT'
_computing_molecular_graphics 'ORTEP3 for Windows (Farrugia, 1997)'
_computing_structure_refinement 'SHELXL-2018/3 (Sheldrick, 2018)'
_computing_structure_solution 'SHELXT 2018/2 (Sheldrick, 2018)'
_diffrn_ambient_temperature 100(2)
_diffrn_measured_fraction_theta_full 1.000
_diffrn_measured_fraction_theta_max 0.999
_diffrn_measurement_device_type 'Bruker D8 Venture Photon 100 CMOS'
_diffrn_measurement_method '\f and \w scans'
_diffrn_radiation_monochromator 'Incoatec HeliosTM multilayer optics'
_diffrn_radiation_source 'Incoatec high brillance I\muS microsource'
_diffrn_radiation_type MoK\a
_diffrn_radiation_wavelength 0.71073
_diffrn_reflns_av_R_equivalents 0.0425
_diffrn_reflns_av_unetI/netI 0.0238
_diffrn_reflns_Laue_measured_fraction_full 1.000
_diffrn_reflns_Laue_measured_fraction_max 0.999
_diffrn_reflns_limit_h_max 14
_diffrn_reflns_limit_h_min -14
_diffrn_reflns_limit_k_max 18
_diffrn_reflns_limit_k_min -18
_diffrn_reflns_limit_l_max 21
_diffrn_reflns_limit_l_min -20
_diffrn_reflns_number 50220
_diffrn_reflns_point_group_measured_fraction_full 1.000
_diffrn_reflns_point_group_measured_fraction_max 0.999
_diffrn_reflns_theta_full 25.242
_diffrn_reflns_theta_max 28.345
_diffrn_reflns_theta_min 2.362
_exptl_absorpt_coefficient_mu 3.201
_exptl_absorpt_correction_T_max 0.7457
_exptl_absorpt_correction_T_min 0.5007
_exptl_absorpt_correction_type multi-scan
_exptl_absorpt_process_details 'SADABS-2016/2 (Bruker AXS Inc.)'
_exptl_crystal_colour yellow
_exptl_crystal_density_diffrn 1.855
_exptl_crystal_description prism
_exptl_crystal_F_000 1332
_exptl_crystal_size_max 0.265
_exptl_crystal_size_mid 0.238
_exptl_crystal_size_min 0.205
_refine_diff_density_max 1.946
_refine_diff_density_min -2.470
_refine_diff_density_rms 0.150
_refine_ls_extinction_method none
_refine_ls_goodness_of_fit_ref 1.094
_refine_ls_hydrogen_treatment constr
_refine_ls_matrix_type full
_refine_ls_number_parameters 252
_refine_ls_number_reflns 6143
_refine_ls_number_restraints 0
_refine_ls_restrained_S_all 1.094
_refine_ls_R_factor_all 0.0458
_refine_ls_R_factor_gt 0.0395
_refine_ls_shift/su_max 0.001
_refine_ls_shift/su_mean 0.000
_refine_ls_structure_factor_coef Fsqd
_refine_ls_weighting_details 'w=1/[\s^2^(Fo^2^)+(0.0325P)^2^+16.5353P] where P=(Fo^2^+2Fc^2^)/3'
_refine_ls_weighting_scheme calc
_refine_ls_wR_factor_gt 0.0960
_refine_ls_wR_factor_ref 0.0986
_reflns_Friedel_coverage 0.000
_reflns_number_gt 5510
_reflns_number_total 6143
_reflns_threshold_expression 'I > 2\s(I)'
_cod_data_source_file d1nj02053f2.cif
_cod_data_source_block MnI2_mu[O=P(NMe2]2)Ph
_cod_depositor_comments 'Adding full bibliography for 7060738--7060741.cif.'
_cod_original_sg_symbol_H-M 'P 21/n'
_cod_database_code 7060739
_shelx_shelxl_version_number 2018/3
_shelx_space_group_comment
;
The symmetry employed for this shelxl refinement is uniquely defined
by the following loop, which should always be used as a source of
symmetry information in preference to the above space-group names.
They are only intended as comments.
;
_shelx_estimated_absorpt_t_min 0.484
_shelx_estimated_absorpt_t_max 0.560

loop_
_space_group_symop_operation_xyz
'x, y, z'
'-x+1/2, y+1/2, -z+1/2'
'-x, -y, -z'
'x-1/2, -y-1/2, z-1/2'

loop_
_atom_site_label
_atom_site_type_symbol
_atom_site_fract_x
_atom_site_fract_y
_atom_site_fract_z
_atom_site_U_iso_or_equiv
_atom_site_adp_type
_atom_site_occupancy
_atom_site_site_symmetry_order
_atom_site_calc_flag
_atom_site_refinement_flags_posn
_atom_site_refinement_flags_adp
_atom_site_refinement_flags_occupancy
_atom_site_disorder_assembly
_atom_site_disorder_group
Mn Mn 0.00984(5) 0.33487(4) 0.75724(4) 0.01389(13) Uani 1 1 d . . . . .
I1 I -0.14997(3) 0.47561(2) 0.76506(2) 0.02514(9) Uani 1 1 d . . . . .
I2 I -0.04059(3) 0.22922(2) 0.61845(2) 0.03035(9) Uani 1 1 d . . . . .
P1 P 0.31220(10) 0.36099(8) 0.76919(7) 0.0152(2) Uani 1 1 d . . . . .
O11 O 0.1813(3) 0.3883(2) 0.76278(19) 0.0188(6) Uani 1 1 d . . . . .
O12 O 0.4615(3) 0.7551(2) 0.63497(19) 0.0197(6) Uani 1 1 d . . . . .
N11 N 0.3962(3) 0.4365(3) 0.8301(2) 0.0221(8) Uani 1 1 d . . . . .
N12 N 0.3527(4) 0.2528(3) 0.7978(2) 0.0218(8) Uani 1 1 d . . . . .
C11 C 0.5300(4) 0.4315(4) 0.8415(4) 0.0373(13) Uani 1 1 d . . . . .
H11A H 0.563142 0.495542 0.836667 0.056 Uiso 1 1 calc R U . . .
H11B H 0.553403 0.390218 0.797750 0.056 Uiso 1 1 calc R U . . .
H11C H 0.562807 0.405285 0.897623 0.056 Uiso 1 1 calc R U . . .
C12 C 0.3491(5) 0.4936(4) 0.8937(3) 0.0288(10) Uani 1 1 d . . . . .
H12A H 0.370976 0.463114 0.949291 0.043 Uiso 1 1 calc R U . . .
H12B H 0.259919 0.498393 0.878197 0.043 Uiso 1 1 calc R U . . .
H12C H 0.385003 0.557585 0.895967 0.043 Uiso 1 1 calc R U . . .
C13 C 0.3088(5) 0.1710(3) 0.7438(4) 0.0314(11) Uani 1 1 d . . . . .
H13A H 0.370797 0.120598 0.752126 0.047 Uiso 1 1 calc R U . . .
H13B H 0.293469 0.190948 0.684235 0.047 Uiso 1 1 calc R U . . .
H13C H 0.232808 0.146950 0.758897 0.047 Uiso 1 1 calc R U . . .
C14 C 0.3765(5) 0.2294(4) 0.8886(3) 0.0362(12) Uani 1 1 d . . . . .
H14A H 0.300444 0.208120 0.905585 0.054 Uiso 1 1 calc R U . . .
H14B H 0.407261 0.286053 0.921373 0.054 Uiso 1 1 calc R U . . .
H14C H 0.437579 0.178420 0.899435 0.054 Uiso 1 1 calc R U . . .
C1 C 0.3250(4) 0.4362(3) 0.6204(3) 0.0167(8) Uani 1 1 d . . . . .
C2 C 0.4186(4) 0.5000(3) 0.6123(3) 0.0156(8) Uani 1 1 d . . . . .
H2 H 0.495044 0.498270 0.649938 0.019 Uiso 1 1 calc R U . . .
C3 C 0.3955(4) 0.5656(3) 0.5473(3) 0.0154(8) Uani 1 1 d . . . . .
C4 C 0.2846(4) 0.5704(3) 0.4926(3) 0.0203(8) Uani 1 1 d . . . . .
H4 H 0.271331 0.615839 0.447941 0.024 Uiso 1 1 calc R U . . .
C5 C 0.1928(4) 0.5073(3) 0.5042(3) 0.0234(9) Uani 1 1 d . . . . .
H5 H 0.115479 0.510600 0.467693 0.028 Uiso 1 1 calc R U . . .
C6 C 0.2119(4) 0.4393(3) 0.5683(3) 0.0204(9) Uani 1 1 d . . . . .
H6 H 0.148862 0.396192 0.575921 0.024 Uiso 1 1 calc R U . . .
P2 P 0.50334(9) 0.73390(7) 0.55345(6) 0.0135(2) Uani 1 1 d . . . . .
O21 O 0.4945(3) 0.6231(2) 0.53430(18) 0.0154(6) Uani 1 1 d . . . . .
O22 O 0.3532(3) 0.3621(2) 0.6794(2) 0.0204(6) Uani 1 1 d . . . . .
N21 N 0.4190(3) 0.7884(2) 0.4750(2) 0.0158(7) Uani 1 1 d . . . . .
N22 N 0.6468(3) 0.7527(3) 0.5523(3) 0.0213(8) Uani 1 1 d . . . . .
C21 C 0.4178(4) 0.7613(3) 0.3864(3) 0.0217(9) Uani 1 1 d . . . . .
H21A H 0.333082 0.757939 0.355970 0.033 Uiso 1 1 calc R U . . .
H21B H 0.456778 0.698829 0.384567 0.033 Uiso 1 1 calc R U . . .
H21C H 0.462707 0.808876 0.359415 0.033 Uiso 1 1 calc R U . . .
C22 C 0.6906(5) 0.8350(4) 0.5115(3) 0.0296(11) Uani 1 1 d . . . . .
H22A H 0.715335 0.885053 0.553665 0.044 Uiso 1 1 calc R U . . .
H22B H 0.625166 0.858888 0.467195 0.044 Uiso 1 1 calc R U . . .
H22C H 0.760964 0.816363 0.486041 0.044 Uiso 1 1 calc R U . . .
C23 C 0.7389(5) 0.7077(4) 0.6183(4) 0.0335(12) Uani 1 1 d . . . . .
H23A H 0.809805 0.688607 0.593682 0.050 Uiso 1 1 calc R U . . .
H23B H 0.703313 0.651432 0.640607 0.050 Uiso 1 1 calc R U . . .
H23C H 0.764828 0.753294 0.664303 0.050 Uiso 1 1 calc R U . . .
C24 C 0.3662(5) 0.8819(3) 0.4870(3) 0.0320(11) Uani 1 1 d . . . . .
H24A H 0.412731 0.931410 0.463639 0.048 Uiso 1 1 calc R U . . .
H24B H 0.369723 0.893409 0.547656 0.048 Uiso 1 1 calc R U . . .
H24C H 0.280825 0.883466 0.457746 0.048 Uiso 1 1 calc R U . . .

loop_
_atom_site_aniso_label
_atom_site_aniso_U_11
_atom_site_aniso_U_22
_atom_site_aniso_U_33
_atom_site_aniso_U_23
_atom_site_aniso_U_13
_atom_site_aniso_U_12
Mn 0.0129(3) 0.0168(3) 0.0125(3) 0.0025(2) 0.0036(2) 0.0011(2)
I1 0.02782(16) 0.02239(15) 0.02615(16) 0.00016(11) 0.00740(12) 0.01031(12)
I2 0.03190(17) 0.03260(18) 0.02397(16) -0.00694(12) -0.00188(12) 0.00620(13)
P1 0.0152(5) 0.0169(5) 0.0146(5) 0.0048(4) 0.0054(4) 0.0008(4)
O11 0.0148(14) 0.0222(15) 0.0200(15) 0.0020(12) 0.0051(11) -0.0013(12)
O12 0.0262(16) 0.0185(15) 0.0158(14) -0.0053(11) 0.0074(12) -0.0023(12)
N11 0.0144(17) 0.027(2) 0.0249(19) -0.0015(16) 0.0029(14) 0.0000(15)
N12 0.0271(19) 0.0170(18) 0.0224(19) 0.0090(15) 0.0069(15) 0.0021(15)
C11 0.015(2) 0.044(3) 0.050(3) -0.005(3) -0.001(2) 0.000(2)
C12 0.028(2) 0.029(2) 0.030(2) -0.007(2) 0.006(2) -0.003(2)
C13 0.034(3) 0.018(2) 0.042(3) 0.003(2) 0.006(2) 0.0008(19)
C14 0.040(3) 0.042(3) 0.027(3) 0.021(2) 0.008(2) 0.008(2)
C1 0.028(2) 0.0125(18) 0.0122(17) 0.0040(14) 0.0100(16) 0.0053(16)
C2 0.0204(19) 0.0146(18) 0.0131(18) -0.0006(14) 0.0066(15) 0.0048(15)
C3 0.023(2) 0.0110(18) 0.0147(18) -0.0035(14) 0.0088(15) 0.0008(15)
C4 0.030(2) 0.017(2) 0.0136(18) 0.0008(15) 0.0023(16) -0.0001(17)
C5 0.026(2) 0.022(2) 0.021(2) -0.0003(17) 0.0004(18) -0.0027(18)
C6 0.026(2) 0.017(2) 0.019(2) -0.0007(16) 0.0081(17) -0.0040(17)
P2 0.0170(5) 0.0114(5) 0.0132(5) -0.0001(4) 0.0056(4) 0.0002(4)
O21 0.0205(14) 0.0112(13) 0.0162(14) -0.0006(11) 0.0083(11) 0.0004(11)
O22 0.0277(16) 0.0162(14) 0.0206(15) 0.0077(12) 0.0134(13) 0.0055(12)
N21 0.0206(17) 0.0130(16) 0.0142(16) 0.0002(13) 0.0040(13) 0.0032(13)
N22 0.0169(17) 0.0190(18) 0.028(2) 0.0039(15) 0.0045(15) 0.0009(14)
C21 0.025(2) 0.026(2) 0.0144(19) 0.0021(17) 0.0040(16) 0.0031(18)
C22 0.028(2) 0.039(3) 0.024(2) 0.004(2) 0.0105(19) -0.011(2)
C23 0.020(2) 0.031(3) 0.046(3) 0.006(2) -0.001(2) 0.001(2)
C24 0.047(3) 0.020(2) 0.027(2) 0.0003(19) 0.002(2) 0.014(2)

loop_
_atom_type_symbol
_atom_type_description
_atom_type_scat_dispersion_real
_atom_type_scat_dispersion_imag
_atom_type_scat_source
C C 0.0033 0.0016 'International Tables Vol C Tables 4.2.6.8 and 6.1.1.4'
H H 0.0000 0.0000 'International Tables Vol C Tables 4.2.6.8 and 6.1.1.4'
N N 0.0061 0.0033 'International Tables Vol C Tables 4.2.6.8 and 6.1.1.4'
O O 0.0106 0.0060 'International Tables Vol C Tables 4.2.6.8 and 6.1.1.4'
P P 0.1023 0.0942 'International Tables Vol C Tables 4.2.6.8 and 6.1.1.4'
Mn Mn 0.3368 0.7283 'International Tables Vol C Tables 4.2.6.8 and 6.1.1.4'
I I -0.4742 1.8119 'International Tables Vol C Tables 4.2.6.8 and 6.1.1.4'

loop_
_geom_angle_atom_site_label_1
_geom_angle_atom_site_label_2
_geom_angle_atom_site_label_3
_geom_angle
_geom_angle_site_symmetry_1
_geom_angle_site_symmetry_3
_geom_angle_publ_flag
O11 Mn O12 99.42(13) . 2_546 ?
O11 Mn I2 107.30(9) . . ?
O12 Mn I2 112.50(9) 2_546 . ?
O11 Mn I1 110.52(9) . . ?
O12 Mn I1 111.71(9) 2_546 . ?
I2 Mn I1 114.27(2) . . ?
O11 P1 O22 111.80(18) . . ?
O11 P1 N11 108.85(19) . . ?
O22 P1 N11 108.21(19) . . ?
O11 P1 N12 118.48(19) . . ?
O22 P1 N12 98.91(18) . . ?
N11 P1 N12 109.9(2) . . ?
P1 O11 Mn 143.4(2) . . ?
P2 O12 Mn 145.7(2) . 2_556 ?
C12 N11 C11 114.9(4) . . ?
C12 N11 P1 122.6(3) . . ?
C11 N11 P1 120.4(3) . . ?
C13 N12 C14 113.1(4) . . ?
C13 N12 P1 121.2(3) . . ?
C14 N12 P1 118.6(4) . . ?
C6 C1 C2 122.4(4) . . ?
C6 C1 O22 120.0(4) . . ?
C2 C1 O22 117.4(4) . . ?
C3 C2 C1 117.3(4) . . ?
C2 C3 C4 122.4(4) . . ?
C2 C3 O21 116.8(4) . . ?
C4 C3 O21 120.6(4) . . ?
C3 C4 C5 118.5(4) . . ?
C4 C5 C6 121.3(4) . . ?
C1 C6 C5 118.1(4) . . ?
O12 P2 O21 110.26(17) . . ?
O12 P2 N21 110.97(18) . . ?
O21 P2 N21 107.80(17) . . ?
O12 P2 N22 116.1(2) . . ?
O21 P2 N22 100.62(18) . . ?
N21 P2 N22 110.36(19) . . ?
C3 O21 P2 123.8(2) . . ?
C1 O22 P1 123.6(3) . . ?
C24 N21 C21 115.2(4) . . ?
C24 N21 P2 120.7(3) . . ?
C21 N21 P2 122.1(3) . . ?
C22 N22 C23 114.7(4) . . ?
C22 N22 P2 123.0(3) . . ?
C23 N22 P2 118.7(3) . . ?

loop_
_geom_bond_atom_site_label_1
_geom_bond_atom_site_label_2
_geom_bond_distance
_geom_bond_site_symmetry_2
_geom_bond_publ_flag
Mn O11 2.035(3) . ?
Mn O12 2.036(3) 2_546 ?
Mn I2 2.6489(7) . ?
Mn I1 2.6742(7) . ?
P1 O11 1.490(3) . ?
P1 O22 1.587(3) . ?
P1 N11 1.618(4) . ?
P1 N12 1.626(4) . ?
O12 P2 1.495(3) . ?
N11 C12 1.466(6) . ?
N11 C11 1.467(6) . ?
N12 C13 1.466(6) . ?
N12 C14 1.470(6) . ?
C1 C6 1.380(6) . ?
C1 C2 1.396(6) . ?
C1 O22 1.403(5) . ?
C2 C3 1.379(6) . ?
C3 C4 1.380(6) . ?
C3 O21 1.409(5) . ?
C4 C5 1.389(6) . ?
C5 C6 1.390(6) . ?
P2 O21 1.585(3) . ?
P2 N21 1.620(4) . ?
P2 N22 1.620(4) . ?
N21 C24 1.464(6) . ?
N21 C21 1.469(5) . ?
N22 C22 1.454(6) . ?
N22 C23 1.474(6) . ?
